data_7064222
loop_
_publ_author_name
'Zhang, Yichi'
'Wu, Qingling'
'Zhang, Qingxiao'
'Zhao, Yang'
'Wang, Qilin'

_publ_section_title
;
 Catalyst-controlled divergent synthesis of 2,8-dioxabicyclo[3.3.1]nonanes
 and benzo[c]chromen-6-ones
;
_journal_issue 8
_journal_name_full 'New Journal of Chemistry'
_journal_page_first 3580
_journal_page_last 3584
_journal_paper_doi 10.1039/D5NJ04524J
_journal_volume 50
_journal_year 2026
_chemical_absolute_configuration ad
_chemical_formula_moiety 'C21 H16 O4'
_chemical_formula_sum 'C21 H16 O4'
_chemical_formula_weight 332.34
_space_group_crystal_system orthorhombic
_space_group_IT_number 19
_space_group_name_Hall 'P 2ac 2ab'
_space_group_name_H-M_alt 'P 21 21 21'
_atom_sites_solution_hydrogens geom
_atom_sites_solution_primary direct
_audit_creation_date 2019-03-22
_audit_creation_method
;
Olex2 1.2
(compiled 2018.05.29 svn.r3508 for OlexSys, GUI svn.r5506)
;
_audit_update_record
;
2025-11-14 deposited with the CCDC.	2026-02-02 downloaded from the CCDC.
;
_cell_angle_alpha 90
_cell_angle_beta 90
_cell_angle_gamma 90
_cell_formula_units_Z 4
_cell_length_a 10.8673(6)
_cell_length_b 11.3115(6)
_cell_length_c 13.3163(10)
_cell_measurement_reflns_used 2334
_cell_measurement_temperature 293(2)
_cell_measurement_theta_max 70.9220
_cell_measurement_theta_min 5.1160
_cell_volume 1636.91(18)
_computing_cell_refinement
;
CrysAlisPro, Agilent Technologies,
Version 1.171.37.35 (release 13-08-2014 CrysAlis171 .NET)
(compiled Aug 13 2014,18:06:01)
;
_computing_data_collection
;
CrysAlisPro, Agilent Technologies,
Version 1.171.37.35 (release 13-08-2014 CrysAlis171 .NET)
(compiled Aug 13 2014,18:06:01)
;
_computing_data_reduction
;
CrysAlisPro, Agilent Technologies,
Version 1.171.37.35 (release 13-08-2014 CrysAlis171 .NET)
(compiled Aug 13 2014,18:06:01)
;
_computing_molecular_graphics 'Olex2 (Dolomanov et al., 2009)'
_computing_publication_material 'Olex2 (Dolomanov et al., 2009)'
_computing_structure_refinement 'ShelXL (Sheldrick, 2015)'
_computing_structure_solution 'ShelXS (Sheldrick, 2008)'
_diffrn_ambient_temperature 293(2)
_diffrn_detector 'CCD plate'
_diffrn_detector_area_resol_mean 16.2312
_diffrn_detector_type Eos
_diffrn_measured_fraction_theta_full 1.001
_diffrn_measured_fraction_theta_max 1.000
_diffrn_measurement_details
;
#__ type_ start__ end____ width___ exp.time_
  1 omega  -73.00  -40.00   1.0000    1.0000
omega____ theta____ kappa____ phi______ frames
    -      -33.5000  -77.0000 -120.0000 33

#__ type_ start__ end____ width___ exp.time_
  2 omega    6.00   33.00   1.0000    1.0000
omega____ theta____ kappa____ phi______ frames
    -      -33.5000   37.0000 -150.0000 27

#__ type_ start__ end____ width___ exp.time_
  3 omega  -44.00  -10.00   1.0000    1.0000
omega____ theta____ kappa____ phi______ frames
    -      -33.5000   37.0000 -150.0000 34

#__ type_ start__ end____ width___ exp.time_
  4 omega   -1.00   65.00   1.0000    1.0000
omega____ theta____ kappa____ phi______ frames
    -       36.4734   19.0000 -180.0000 66

#__ type_ start__ end____ width___ exp.time_
  5 omega   73.00  108.00   1.0000    1.0000
omega____ theta____ kappa____ phi______ frames
    -       36.4734   19.0000 -180.0000 35

#__ type_ start__ end____ width___ exp.time_
  6 omega   63.00  110.00   1.0000    1.0000
omega____ theta____ kappa____ phi______ frames
    -       36.4734  178.0000  -90.0000 47

#__ type_ start__ end____ width___ exp.time_
  7 omega   41.00   75.00   1.0000    4.5000
omega____ theta____ kappa____ phi______ frames
    -      108.0000  -30.0000    0.0000 34

#__ type_ start__ end____ width___ exp.time_
  8 omega   42.00  100.00   1.0000    4.5000
omega____ theta____ kappa____ phi______ frames
    -      108.0000 -111.0000   30.0000 58

#__ type_ start__ end____ width___ exp.time_
  9 omega   63.00  147.00   1.0000    4.5000
omega____ theta____ kappa____ phi______ frames
    -      108.0000  178.0000    0.0000 84

#__ type_ start__ end____ width___ exp.time_
 10 omega  125.00  166.00   1.0000    4.5000
omega____ theta____ kappa____ phi______ frames
    -      108.0000   61.0000 -180.0000 41

#__ type_ start__ end____ width___ exp.time_
 11 omega   38.00   77.00   1.0000    4.5000
omega____ theta____ kappa____ phi______ frames
    -      108.0000  -30.0000  -90.0000 39

#__ type_ start__ end____ width___ exp.time_
 12 omega   45.00   71.00   1.0000    4.5000
omega____ theta____ kappa____ phi______ frames
    -      108.0000  -94.0000 -180.0000 26

#__ type_ start__ end____ width___ exp.time_
 13 omega   73.00   99.00   1.0000    4.5000
omega____ theta____ kappa____ phi______ frames
    -      108.0000  -45.0000 -150.0000 26

#__ type_ start__ end____ width___ exp.time_
 14 omega  -87.00  -52.00   1.0000    1.0000
omega____ theta____ kappa____ phi______ frames
    -      -33.5000  178.0000   30.0000 35

#__ type_ start__ end____ width___ exp.time_
 15 omega   61.00   87.00   1.0000    1.0000
omega____ theta____ kappa____ phi______ frames
    -       36.4734  178.0000  -60.0000 26

#__ type_ start__ end____ width___ exp.time_
 16 omega   32.00   57.00   1.0000    1.0000
omega____ theta____ kappa____ phi______ frames
    -       36.4734  -37.0000  120.0000 25

#__ type_ start__ end____ width___ exp.time_
 17 omega  -34.00   -6.00   1.0000    1.0000
omega____ theta____ kappa____ phi______ frames
    -       36.4734  -37.0000  120.0000 28

#__ type_ start__ end____ width___ exp.time_
 18 omega   40.00   69.00   1.0000    3.0000
omega____ theta____ kappa____ phi______ frames
    -      108.0000  -45.0000 -180.0000 29

#__ type_ start__ end____ width___ exp.time_
 19 omega   53.00  104.00   1.0000    3.0000
omega____ theta____ kappa____ phi______ frames
    -      108.0000  -94.0000 -150.0000 51

#__ type_ start__ end____ width___ exp.time_
 20 omega   45.00   76.00   1.0000    3.0000
omega____ theta____ kappa____ phi______ frames
    -      108.0000  -30.0000   90.0000 31

#__ type_ start__ end____ width___ exp.time_
 21 omega   56.00   91.00   1.0000    3.0000
omega____ theta____ kappa____ phi______ frames
    -      108.0000  -45.0000    0.0000 35

#__ type_ start__ end____ width___ exp.time_
 22 omega   74.00   99.00   1.0000    3.0000
omega____ theta____ kappa____ phi______ frames
    -      108.0000  -45.0000 -180.0000 25

#__ type_ start__ end____ width___ exp.time_
 23 omega  137.00  163.00   1.0000    3.0000
omega____ theta____ kappa____ phi______ frames
    -      108.0000    0.0000   30.0000 26

#__ type_ start__ end____ width___ exp.time_
 24 omega   57.00   83.00   1.0000    3.0000
omega____ theta____ kappa____ phi______ frames
    -      108.0000    0.0000   30.0000 26
;
_diffrn_measurement_device 'four-circle diffractometer'
_diffrn_measurement_device_type 'Xcalibur, Eos, Gemini'
_diffrn_measurement_method '\w scans'
_diffrn_orient_matrix_UB_11 0.0454049000
_diffrn_orient_matrix_UB_12 0.0279111000
_diffrn_orient_matrix_UB_13 0.1069556000
_diffrn_orient_matrix_UB_21 0.0128010000
_diffrn_orient_matrix_UB_22 0.1314669000
_diffrn_orient_matrix_UB_23 -0.0283069000
_diffrn_orient_matrix_UB_31 -0.1337004000
_diffrn_orient_matrix_UB_32 0.0221124000
_diffrn_orient_matrix_UB_33 0.0337359000
_diffrn_radiation_monochromator graphite
_diffrn_radiation_probe x-ray
_diffrn_radiation_type CuK\a
_diffrn_radiation_wavelength 1.54184
_diffrn_reflns_av_R_equivalents 0.0342
_diffrn_reflns_av_unetI/netI 0.0450
_diffrn_reflns_Laue_measured_fraction_full 1.001
_diffrn_reflns_Laue_measured_fraction_max 1.000
_diffrn_reflns_limit_h_max 7
_diffrn_reflns_limit_h_min -12
_diffrn_reflns_limit_k_max 13
_diffrn_reflns_limit_k_min -13
_diffrn_reflns_limit_l_max 15
_diffrn_reflns_limit_l_min -14
_diffrn_reflns_number 6198
_diffrn_reflns_point_group_measured_fraction_full 1.000
_diffrn_reflns_point_group_measured_fraction_max 1.000
_diffrn_reflns_theta_full 67.078
_diffrn_reflns_theta_max 67.078
_diffrn_reflns_theta_min 5.130
_diffrn_source 'Enhance (Cu) X-ray Source'
_exptl_absorpt_coefficient_mu 0.761
_exptl_absorpt_correction_T_max 1.00000
_exptl_absorpt_correction_T_min 0.94492
_exptl_absorpt_correction_type multi-scan
_exptl_absorpt_process_details
;
CrysAlisPro, Agilent Technologies,
Version 1.171.37.35 (release 13-08-2014 CrysAlis171 .NET)
(compiled Aug 13 2014,18:06:01)
Empirical absorption correction using spherical harmonics,
 implemented in SCALE3 ABSPACK scaling algorithm.
;
_exptl_crystal_colour colourless
_exptl_crystal_colour_primary colourless
_exptl_crystal_density_diffrn 1.349
_exptl_crystal_description prism
_exptl_crystal_F_000 696
_exptl_crystal_size_max 0.2
_exptl_crystal_size_mid 0.16
_exptl_crystal_size_min 0.11
_refine_diff_density_max 0.134
_refine_diff_density_min -0.169
_refine_diff_density_rms 0.038
_refine_ls_abs_structure_details
;
 Flack x determined using 905 quotients [(I+)-(I-)]/[(I+)+(I-)]
 (Parsons, Flack and Wagner, Acta Cryst. B69 (2013) 249-259).
;
_refine_ls_abs_structure_Flack 0.2(2)
_refine_ls_extinction_coef 0.0066(8)
_refine_ls_extinction_expression Fc^*^=kFc[1+0.001xFc^2^\l^3^/sin(2\q)]^-1/4^
_refine_ls_extinction_method 'SHELXL-2014/7 (Sheldrick 2014'
_refine_ls_goodness_of_fit_ref 1.046
_refine_ls_hydrogen_treatment constr
_refine_ls_matrix_type full
_refine_ls_number_parameters 228
_refine_ls_number_reflns 2921
_refine_ls_number_restraints 0
_refine_ls_restrained_S_all 1.046
_refine_ls_R_factor_all 0.0491
_refine_ls_R_factor_gt 0.0416
_refine_ls_shift/su_max 0.000
_refine_ls_shift/su_mean 0.000
_refine_ls_structure_factor_coef Fsqd
_refine_ls_weighting_details 'w=1/[\s^2^(Fo^2^)+(0.0619P)^2^] where P=(Fo^2^+2Fc^2^)/3'
_refine_ls_weighting_scheme calc
_refine_ls_wR_factor_gt 0.1073
_refine_ls_wR_factor_ref 0.1158
_reflns_Friedel_coverage 0.736
_reflns_Friedel_fraction_full 1.000
_reflns_Friedel_fraction_max 1.000
_reflns_number_gt 2508
_reflns_number_total 2921
_reflns_threshold_expression 'I > 2\s(I)'
_cod_data_source_file d5nj04524j2.cif
_cod_data_source_block 20190363
_cod_depositor_comments 'Adding full bibliography for 7064222--7064224.cif.'
_cod_original_cell_volume 1636.92(17)
_cod_database_code 7064222
_shelx_shelxl_version_number 2014/7
_chemical_oxdiff_formula C20H20N4O4F3
_shelx_space_group_comment
;
The symmetry employed for this shelxl refinement is uniquely defined
by the following loop, which should always be used as a source of
symmetry information in preference to the above space-group names.
They are only intended as comments.
;
_shelx_estimated_absorpt_t_max 0.921
_shelx_estimated_absorpt_t_min 0.863
_reflns_odcompleteness_completeness 99.94
_reflns_odcompleteness_iscentric 1
_reflns_odcompleteness_theta 66.97
_olex2_refinement_description
;
1. Fixed Uiso
 At 1.2 times of:
  All C(H) groups, All C(H,H) groups
 At 1.5 times of:
  All C(H,H,H) groups
2.a Ternary CH refined with riding coordinates:
 C13(H13)
2.b Secondary CH2 refined with riding coordinates:
 C14(H14A,H14B)
2.c Aromatic/amide H refined with riding coordinates:
 C4(H4), C8(H8), C9(H9), C10(H10), C11(H11), C17(H17), C18(H18), C19(H19),
 C20(H20), C21(H21)
2.d Idealised Me refined as rotating group:
 C6(H6A,H6B,H6C)
;
_olex2_submission_special_instructions 'No special instructions were received'

loop_
_space_group_symop_operation_xyz
'x, y, z'
'-x+1/2, -y, z+1/2'
'x+1/2, -y+1/2, -z'
'-x, y+1/2, -z+1/2'

loop_
_atom_site_label
_atom_site_type_symbol
_atom_site_fract_x
_atom_site_fract_y
_atom_site_fract_z
_atom_site_U_iso_or_equiv
_atom_site_adp_type
_atom_site_occupancy
_atom_site_site_symmetry_order
_atom_site_calc_flag
_atom_site_refinement_flags_posn
_atom_site_refinement_flags_adp
_atom_site_refinement_flags_occupancy
_atom_site_disorder_assembly
_atom_site_disorder_group
C1 C 0.8476(3) 0.4637(3) 0.3040(3) 0.0528(7) Uani 1 1 d . . . . .
C2 C 0.8229(3) 0.5552(3) 0.3754(3) 0.0479(7) Uani 1 1 d . . . . .
C3 C 0.8776(3) 0.6622(2) 0.3636(2) 0.0452(6) Uani 1 1 d . . . . .
C4 C 0.9537(3) 0.6873(3) 0.2794(3) 0.0503(7) Uani 1 1 d . . . . .
H4 H 0.9913 0.7607 0.2724 0.060 Uiso 1 1 calc R . . . .
C5 C 0.9697(3) 0.6030(3) 0.2107(3) 0.0548(8) Uani 1 1 d . . . . .
C6 C 1.0408(4) 0.6135(4) 0.1158(3) 0.0730(10) Uani 1 1 d . . . . .
H6A H 1.0901 0.5439 0.1066 0.110 Uiso 1 1 calc GR . . . .
H6B H 1.0933 0.6816 0.1192 0.110 Uiso 1 1 calc GR . . . .
H6C H 0.9850 0.6218 0.0604 0.110 Uiso 1 1 calc GR . . . .
C7 C 0.8706(3) 0.5652(3) 0.6126(3) 0.0557(8) Uani 1 1 d . . . . .
C8 C 0.9349(3) 0.5294(4) 0.6970(3) 0.0668(9) Uani 1 1 d . . . . .
H8 H 0.9731 0.5848 0.7382 0.080 Uiso 1 1 calc R . . . .
C9 C 0.9415(4) 0.4094(5) 0.7193(4) 0.0822(13) Uani 1 1 d . . . . .
H9 H 0.9854 0.3843 0.7753 0.099 Uiso 1 1 calc R . . . .
C10 C 0.8839(4) 0.3280(4) 0.6592(4) 0.0814(13) Uani 1 1 d . . . . .
H10 H 0.8886 0.2480 0.6748 0.098 Uiso 1 1 calc R . . . .
C11 C 0.8190(3) 0.3646(4) 0.5757(3) 0.0677(10) Uani 1 1 d . . . . .
H11 H 0.7802 0.3089 0.5352 0.081 Uiso 1 1 calc R . . . .
C12 C 0.8113(3) 0.4835(3) 0.5516(3) 0.0555(8) Uani 1 1 d . . . . .
C13 C 0.7396(3) 0.5313(3) 0.4628(3) 0.0514(7) Uani 1 1 d . . . . .
H13 H 0.6745 0.4758 0.4435 0.062 Uiso 1 1 calc R . . . .
C14 C 0.6836(3) 0.6494(3) 0.4958(2) 0.0502(7) Uani 1 1 d . . . . .
H14A H 0.6330 0.6819 0.4425 0.060 Uiso 1 1 calc R . . . .
H14B H 0.6326 0.6384 0.5548 0.060 Uiso 1 1 calc R . . . .
C15 C 0.7893(3) 0.7323(3) 0.5192(2) 0.0481(7) Uani 1 1 d . . . . .
C16 C 0.7477(3) 0.8536(3) 0.5518(2) 0.0479(7) Uani 1 1 d . . . . .
C17 C 0.7603(3) 0.8916(3) 0.6498(3) 0.0609(8) Uani 1 1 d . . . . .
H17 H 0.7957 0.8426 0.6979 0.073 Uiso 1 1 calc R . . . .
C18 C 0.7192(4) 1.0045(4) 0.6760(3) 0.0764(12) Uani 1 1 d . . . . .
H18 H 0.7297 1.0313 0.7415 0.092 Uiso 1 1 calc R . . . .
C19 C 0.6635(4) 1.0764(3) 0.6065(3) 0.0703(10) Uani 1 1 d . . . . .
H19 H 0.6366 1.1514 0.6249 0.084 Uiso 1 1 calc R . . . .
C20 C 0.6477(4) 1.0370(3) 0.5100(3) 0.0692(10) Uani 1 1 d . . . . .
H20 H 0.6082 1.0847 0.4630 0.083 Uiso 1 1 calc R . . . .
C21 C 0.6904(3) 0.9270(3) 0.4825(3) 0.0597(8) Uani 1 1 d . . . . .
H21 H 0.6806 0.9014 0.4166 0.072 Uiso 1 1 calc R . . . .
O1 O 0.9186(2) 0.4937(2) 0.22114(19) 0.0583(6) Uani 1 1 d . . . . .
O2 O 0.8115(3) 0.3623(2) 0.3079(2) 0.0685(7) Uani 1 1 d . . . . .
O3 O 0.86312(19) 0.75293(19) 0.42943(17) 0.0524(5) Uani 1 1 d . . . . .
O4 O 0.8694(2) 0.6859(2) 0.59353(19) 0.0590(6) Uani 1 1 d . . . . .

loop_
_atom_site_aniso_label
_atom_site_aniso_U_11
_atom_site_aniso_U_22
_atom_site_aniso_U_33
_atom_site_aniso_U_23
_atom_site_aniso_U_13
_atom_site_aniso_U_12
C1 0.0513(15) 0.0428(15) 0.0644(19) -0.0029(14) -0.0106(15) 0.0056(13)
C2 0.0456(14) 0.0412(15) 0.0570(17) -0.0006(13) -0.0045(13) 0.0050(12)
C3 0.0408(13) 0.0410(14) 0.0538(16) -0.0034(12) -0.0033(12) 0.0062(12)
C4 0.0481(15) 0.0438(15) 0.0588(18) -0.0023(14) 0.0028(14) -0.0010(13)
C5 0.0504(16) 0.0554(18) 0.0587(18) -0.0066(15) -0.0012(14) 0.0049(13)
C6 0.074(2) 0.079(3) 0.067(2) -0.016(2) 0.012(2) -0.003(2)
C7 0.0437(14) 0.0581(18) 0.0653(19) 0.0095(16) 0.0050(15) 0.0073(14)
C8 0.0541(17) 0.082(2) 0.065(2) 0.013(2) -0.0024(17) 0.0069(17)
C9 0.065(2) 0.103(3) 0.079(3) 0.035(3) 0.002(2) 0.016(2)
C10 0.071(2) 0.068(2) 0.106(3) 0.040(2) 0.011(2) 0.009(2)
C11 0.0640(19) 0.0528(19) 0.086(3) 0.0163(19) 0.0100(19) 0.0017(16)
C12 0.0489(15) 0.0501(17) 0.068(2) 0.0114(16) 0.0077(15) 0.0033(13)
C13 0.0468(14) 0.0417(15) 0.0656(19) 0.0016(14) -0.0023(14) -0.0053(13)
C14 0.0454(14) 0.0479(17) 0.0572(18) 0.0028(13) 0.0007(13) 0.0006(13)
C15 0.0436(13) 0.0474(16) 0.0532(16) 0.0039(14) 0.0020(13) 0.0041(13)
C16 0.0409(13) 0.0464(15) 0.0563(16) -0.0027(14) 0.0050(13) -0.0055(12)
C17 0.0623(19) 0.0616(19) 0.0588(18) -0.0084(16) -0.0009(16) -0.0035(16)
C18 0.085(3) 0.075(2) 0.069(2) -0.025(2) 0.007(2) -0.011(2)
C19 0.068(2) 0.0502(18) 0.092(3) -0.0169(19) 0.018(2) -0.0027(16)
C20 0.0660(19) 0.0539(19) 0.088(3) 0.0029(19) 0.004(2) 0.0083(17)
C21 0.0671(18) 0.0544(19) 0.0578(18) -0.0031(16) 0.0021(16) 0.0084(16)
O1 0.0628(13) 0.0507(12) 0.0615(13) -0.0121(11) -0.0009(11) 0.0039(10)
O2 0.0815(15) 0.0392(12) 0.0848(17) -0.0064(12) -0.0041(14) -0.0006(11)
O3 0.0521(11) 0.0430(10) 0.0620(12) -0.0087(10) 0.0111(10) -0.0058(10)
O4 0.0532(12) 0.0535(12) 0.0705(15) 0.0013(11) -0.0137(11) 0.0019(10)

loop_
_atom_type_symbol
_atom_type_description
_atom_type_scat_dispersion_real
_atom_type_scat_dispersion_imag
_atom_type_scat_source
C C 0.0181 0.0091 'International Tables Vol C Tables 4.2.6.8 and 6.1.1.4'
H H 0.0000 0.0000 'International Tables Vol C Tables 4.2.6.8 and 6.1.1.4'
O O 0.0492 0.0322 'International Tables Vol C Tables 4.2.6.8 and 6.1.1.4'

loop_
_geom_angle_atom_site_label_1
_geom_angle_atom_site_label_2
_geom_angle_atom_site_label_3
_geom_angle
_geom_angle_site_symmetry_1
_geom_angle_site_symmetry_3
_geom_angle_publ_flag
O1 C1 C2 117.1(3) . . ?
O2 C1 C2 126.5(3) . . ?
O2 C1 O1 116.4(3) . . ?
C1 C2 C13 119.9(3) . . ?
C3 C2 C1 119.1(3) . . ?
C3 C2 C13 121.0(3) . . ?
C2 C3 C4 121.6(3) . . ?
C2 C3 O3 123.3(3) . . ?
O3 C3 C4 115.2(3) . . ?
C3 C4 H4 120.8 . . ?
C5 C4 C3 118.4(3) . . ?
C5 C4 H4 120.8 . . ?
C4 C5 C6 126.5(3) . . ?
C4 C5 O1 121.7(3) . . ?
O1 C5 C6 111.8(3) . . ?
C5 C6 H6A 109.5 . . ?
C5 C6 H6B 109.5 . . ?
C5 C6 H6C 109.5 . . ?
H6A C6 H6B 109.5 . . ?
H6A C6 H6C 109.5 . . ?
H6B C6 H6C 109.5 . . ?
C8 C7 C12 121.0(3) . . ?
C8 C7 O4 116.1(3) . . ?
C12 C7 O4 122.9(3) . . ?
C7 C8 H8 120.5 . . ?
C7 C8 C9 119.0(4) . . ?
C9 C8 H8 120.5 . . ?
C8 C9 H9 119.8 . . ?
C10 C9 C8 120.5(4) . . ?
C10 C9 H9 119.8 . . ?
C9 C10 H10 119.9 . . ?
C9 C10 C11 120.1(4) . . ?
C11 C10 H10 119.9 . . ?
C10 C11 H11 119.7 . . ?
C10 C11 C12 120.5(4) . . ?
C12 C11 H11 119.7 . . ?
C7 C12 C13 117.2(3) . . ?
C11 C12 C7 118.9(4) . . ?
C11 C12 C13 123.9(3) . . ?
C2 C13 C12 111.1(2) . . ?
C2 C13 H13 110.3 . . ?
C2 C13 C14 107.7(2) . . ?
C12 C13 H13 110.3 . . ?
C12 C13 C14 107.0(3) . . ?
C14 C13 H13 110.3 . . ?
C13 C14 H14A 110.3 . . ?
C13 C14 H14B 110.3 . . ?
H14A C14 H14B 108.5 . . ?
C15 C14 C13 107.3(2) . . ?
C15 C14 H14A 110.3 . . ?
C15 C14 H14B 110.3 . . ?
C16 C15 C14 113.2(2) . . ?
O3 C15 C14 110.3(3) . . ?
O3 C15 C16 104.8(2) . . ?
O4 C15 C14 112.3(3) . . ?
O4 C15 C16 108.6(3) . . ?
O4 C15 O3 107.1(2) . . ?
C17 C16 C15 121.7(3) . . ?
C17 C16 C21 119.1(3) . . ?
C21 C16 C15 119.1(3) . . ?
C16 C17 H17 120.3 . . ?
C16 C17 C18 119.3(4) . . ?
C18 C17 H17 120.3 . . ?
C17 C18 H18 119.5 . . ?
C19 C18 C17 120.9(4) . . ?
C19 C18 H18 119.5 . . ?
C18 C19 H19 120.2 . . ?
C20 C19 C18 119.7(4) . . ?
C20 C19 H19 120.2 . . ?
C19 C20 H20 120.0 . . ?
C19 C20 C21 120.0(4) . . ?
C21 C20 H20 120.0 . . ?
C16 C21 H21 119.5 . . ?
C20 C21 C16 121.0(4) . . ?
C20 C21 H21 119.5 . . ?
C5 O1 C1 121.9(3) . . ?
C3 O3 C15 118.1(2) . . ?
C7 O4 C15 119.8(3) . . ?

loop_
_geom_bond_atom_site_label_1
_geom_bond_atom_site_label_2
_geom_bond_distance
_geom_bond_site_symmetry_2
_geom_bond_publ_flag
C1 C2 1.431(4) . ?
C1 O1 1.389(4) . ?
C1 O2 1.213(4) . ?
C2 C3 1.357(4) . ?
C2 C13 1.500(5) . ?
C3 C4 1.422(5) . ?
C3 O3 1.359(4) . ?
C4 H4 0.9300 . ?
C4 C5 1.332(5) . ?
C5 C6 1.486(5) . ?
C5 O1 1.363(4) . ?
C6 H6A 0.9600 . ?
C6 H6B 0.9600 . ?
C6 H6C 0.9600 . ?
C7 C8 1.384(5) . ?
C7 C12 1.388(5) . ?
C7 O4 1.388(4) . ?
C8 H8 0.9300 . ?
C8 C9 1.391(6) . ?
C9 H9 0.9300 . ?
C9 C10 1.370(7) . ?
C10 H10 0.9300 . ?
C10 C11 1.381(6) . ?
C11 H11 0.9300 . ?
C11 C12 1.386(5) . ?
C12 C13 1.516(5) . ?
C13 H13 0.9800 . ?
C13 C14 1.532(4) . ?
C14 H14A 0.9700 . ?
C14 H14B 0.9700 . ?
C14 C15 1.515(4) . ?
C15 C16 1.508(4) . ?
C15 O3 1.459(4) . ?
C15 O4 1.418(4) . ?
C16 C17 1.381(5) . ?
C16 C21 1.389(5) . ?
C17 H17 0.9300 . ?
C17 C18 1.397(6) . ?
C18 H18 0.9300 . ?
C18 C19 1.373(6) . ?
C19 H19 0.9300 . ?
C19 C20 1.372(6) . ?
C20 H20 0.9300 . ?
C20 C21 1.378(5) . ?
C21 H21 0.9300 . ?

loop_
_geom_torsion_atom_site_label_1
_geom_torsion_atom_site_label_2
_geom_torsion_atom_site_label_3
_geom_torsion_atom_site_label_4
_geom_torsion
_geom_torsion_site_symmetry_1
_geom_torsion_site_symmetry_2
_geom_torsion_site_symmetry_3
_geom_torsion_site_symmetry_4
_geom_torsion_publ_flag
C1 C2 C3 C4 3.3(4) . . . . ?
C1 C2 C3 O3 -177.6(3) . . . . ?
C1 C2 C13 C12 88.9(3) . . . . ?
C1 C2 C13 C14 -154.3(3) . . . . ?
C2 C1 O1 C5 4.2(4) . . . . ?
C2 C3 C4 C5 0.6(4) . . . . ?
C2 C3 O3 C15 2.7(4) . . . . ?
C2 C13 C14 C15 -56.7(3) . . . . ?
C3 C2 C13 C12 -89.8(3) . . . . ?
C3 C2 C13 C14 27.0(4) . . . . ?
C3 C4 C5 C6 177.2(3) . . . . ?
C3 C4 C5 O1 -2.1(5) . . . . ?
C4 C3 O3 C15 -178.1(2) . . . . ?
C4 C5 O1 C1 -0.4(5) . . . . ?
C6 C5 O1 C1 -179.8(3) . . . . ?
C7 C8 C9 C10 -0.8(6) . . . . ?
C7 C12 C13 C2 82.3(4) . . . . ?
C7 C12 C13 C14 -35.0(4) . . . . ?
C8 C7 C12 C11 -1.0(5) . . . . ?
C8 C7 C12 C13 178.0(3) . . . . ?
C8 C7 O4 C15 -169.3(3) . . . . ?
C8 C9 C10 C11 0.3(7) . . . . ?
C9 C10 C11 C12 0.0(6) . . . . ?
C10 C11 C12 C7 0.4(5) . . . . ?
C10 C11 C12 C13 -178.5(3) . . . . ?
C11 C12 C13 C2 -98.7(4) . . . . ?
C11 C12 C13 C14 143.9(3) . . . . ?
C12 C7 C8 C9 1.2(5) . . . . ?
C12 C7 O4 C15 10.6(5) . . . . ?
C12 C13 C14 C15 62.8(3) . . . . ?
C13 C2 C3 C4 -178.0(3) . . . . ?
C13 C2 C3 O3 1.2(4) . . . . ?
C13 C14 C15 C16 179.3(3) . . . . ?
C13 C14 C15 O3 62.3(3) . . . . ?
C13 C14 C15 O4 -57.1(3) . . . . ?
C14 C15 C16 C17 109.0(3) . . . . ?
C14 C15 C16 C21 -68.1(4) . . . . ?
C14 C15 O3 C3 -35.2(3) . . . . ?
C14 C15 O4 C7 20.4(4) . . . . ?
C15 C16 C17 C18 -179.4(3) . . . . ?
C15 C16 C21 C20 178.1(3) . . . . ?
C16 C15 O3 C3 -157.4(2) . . . . ?
C16 C15 O4 C7 146.5(3) . . . . ?
C16 C17 C18 C19 1.9(6) . . . . ?
C17 C16 C21 C20 0.9(5) . . . . ?
C17 C18 C19 C20 0.1(6) . . . . ?
C18 C19 C20 C21 -1.6(6) . . . . ?
C19 C20 C21 C16 1.1(6) . . . . ?
C21 C16 C17 C18 -2.4(5) . . . . ?
O1 C1 C2 C3 -5.5(4) . . . . ?
O1 C1 C2 C13 175.7(3) . . . . ?
O2 C1 C2 C3 175.4(3) . . . . ?
O2 C1 C2 C13 -3.3(5) . . . . ?
O2 C1 O1 C5 -176.7(3) . . . . ?
O3 C3 C4 C5 -178.6(3) . . . . ?
O3 C15 C16 C17 -130.7(3) . . . . ?
O3 C15 C16 C21 52.2(3) . . . . ?
O3 C15 O4 C7 -100.8(3) . . . . ?
O4 C7 C8 C9 -178.8(3) . . . . ?
O4 C7 C12 C11 179.0(3) . . . . ?
O4 C7 C12 C13 -2.0(5) . . . . ?
O4 C15 C16 C17 -16.5(4) . . . . ?
O4 C15 C16 C21 166.4(3) . . . . ?
O4 C15 O3 C3 87.4(3) . . . . ?
